data_1549351
loop_
_publ_author_name
'Abad, Nadeem'
'Sebhaoui, Jihad'
'El Bakri, Youness'
'Ramli, Youssef'
'Essassi, El Mokhtar'
'Mague, Joel T.'

_publ_section_title
;
 Ethyl 2-(3-oxo-1,2,3,4-tetrahydroquinoxalin-2-yl)acetate
;
_journal_coeditor_code ZQ4028
_journal_issue 4
_journal_name_full IUCrData
_journal_page_first x180596
_journal_paper_doi 10.1107/S2414314618005965
_journal_volume 3
_journal_year 2018
_chemical_formula_iupac 'C12 H14 N2 O3'
_chemical_formula_moiety 'C12 H14 N2 O3'
_chemical_formula_sum 'C12 H14 N2 O3'
_chemical_formula_weight 234.25
_chemical_name_systematic
;
Ethyl 2-(3-oxo-1,2,3,4-tetrahydroquinoxalin-2-yl)acetate
;
_space_group_crystal_system triclinic
_space_group_IT_number 2
_space_group_name_Hall '-P 1'
_space_group_name_H-M_alt 'P -1'
_symmetry_space_group_name_Hall '-P 1'
_symmetry_space_group_name_H-M 'P -1'
_atom_sites_solution_hydrogens mixed
_atom_sites_solution_primary direct
_atom_sites_solution_secondary difmap
_audit_creation_method SHELXL-2018/1
_cell_angle_alpha 84.072(7)
_cell_angle_beta 81.473(5)
_cell_angle_gamma 85.140(5)
_cell_formula_units_Z 2
_cell_length_a 4.8082(18)
_cell_length_b 8.260(3)
_cell_length_c 14.413(6)
_cell_measurement_reflns_used 2025
_cell_measurement_temperature 100.(2)
_cell_measurement_theta_max 28.2381
_cell_measurement_theta_min 2.7532
_cell_volume 561.7(4)
_computing_cell_refinement
;
<i>SAINT</i> (Bruker, 2016)
;
_computing_data_collection
;
<i>APEX3</i> (Bruker, 2016)
;
_computing_data_reduction
;
<i>SAINT</i> (Bruker, 2016)
;
_computing_molecular_graphics
;
<i>DIAMOND</i> (Brandenburg & Putz, 2012)
;
_computing_publication_material
;
<i>SHELXTL</i> (Sheldrick, 2008)
;
_computing_structure_refinement
;
<i>SHELXL2018</i> (Sheldrick, 2015<i>b</i>)
;
_computing_structure_solution
;
<i>SHELXT</i> (Sheldrick, 2015<i>a</i>)
;
_diffrn_ambient_temperature 100(2)
_diffrn_detector_area_resol_mean 8.3333
_diffrn_measured_fraction_theta_full 0.988
_diffrn_measured_fraction_theta_max 0.965
_diffrn_measurement_device_type 'Bruker SMART APEX CCD'
_diffrn_measurement_method '\w scans'
_diffrn_radiation_monochromator graphite
_diffrn_radiation_type MoK\a
_diffrn_radiation_wavelength 0.71073
_diffrn_reflns_av_R_equivalents 0.0281
_diffrn_reflns_limit_h_max 6
_diffrn_reflns_limit_h_min -6
_diffrn_reflns_limit_k_max 10
_diffrn_reflns_limit_k_min -10
_diffrn_reflns_limit_l_max 19
_diffrn_reflns_limit_l_min -19
_diffrn_reflns_number 9489
_diffrn_reflns_theta_full 25.500
_diffrn_reflns_theta_max 28.275
_diffrn_reflns_theta_min 1.435
_exptl_absorpt_coefficient_mu 0.101
_exptl_absorpt_correction_T_max 0.99
_exptl_absorpt_correction_T_min 0.98
_exptl_absorpt_correction_type multi-scan
_exptl_absorpt_process_details
;
(<i>TWINABS</i>; Sheldrick, 2009)
;
_exptl_crystal_colour yellow
_exptl_crystal_density_diffrn 1.385
_exptl_crystal_density_method 'not measured'
_exptl_crystal_description block
_exptl_crystal_F_000 248
_exptl_crystal_size_max 0.185
_exptl_crystal_size_mid 0.144
_exptl_crystal_size_min 0.127
_refine_diff_density_max 1.161
_refine_diff_density_min -0.823
_refine_ls_extinction_method none
_refine_ls_goodness_of_fit_ref 1.034
_refine_ls_hydrogen_treatment mixed
_refine_ls_matrix_type full
_refine_ls_number_parameters 205
_refine_ls_number_reflns 9489
_refine_ls_number_restraints 4
_refine_ls_restrained_S_all 1.034
_refine_ls_R_factor_all 0.1185
_refine_ls_R_factor_gt 0.0613
_refine_ls_shift/su_max 0.000
_refine_ls_shift/su_mean 0.000
_refine_ls_structure_factor_coef Fsqd
_refine_ls_weighting_details 'w=1/[\s^2^(Fo^2^)+(0.1018P)^2^] where P=(Fo^2^+2Fc^2^)/3'
_refine_ls_weighting_scheme calc
_refine_ls_wR_factor_gt 0.1842
_refine_ls_wR_factor_ref 0.2126
_reflns_number_gt 4504
_reflns_number_total 9489
_reflns_threshold_expression 'I > 2\s(I)'
_cod_data_source_file zq4028sup1.cif
_cod_data_source_block I
_cod_database_code 1549351
_shelx_space_group_comment
;
The symmetry employed for this shelxl refinement is uniquely defined
by the following loop, which should always be used as a source of
symmetry information in preference to the above space-group names.
They are only intended as comments.
;
_shelx_estimated_absorpt_t_min 0.982
_shelx_estimated_absorpt_t_max 0.987

loop_
_space_group_symop_operation_xyz
'x, y, z'
'-x, -y, -z'

loop_
_atom_site_type_symbol
_atom_site_label
_atom_site_fract_x
_atom_site_fract_y
_atom_site_fract_z
_atom_site_U_iso_or_equiv
_atom_site_adp_type
_atom_site_calc_flag
_atom_site_occupancy
_atom_site_disorder_assembly
_atom_site_disorder_group
O O1 -0.0170(4) 0.3173(2) 0.08301(11) 0.0292(5) Uani d 1 . .
O O2 0.4815(5) 0.1288(3) 0.36066(16) 0.0296(6) Uani d 0.930(5) A 1
O O2A 0.370(7) 0.165(3) 0.3836(18) 0.0296(6) Uani d 0.070(5) A 2
O O3 0.1574(3) -0.0537(2) 0.36597(11) 0.0265(5) Uani d 1 . .
N N1 0.2161(4) 0.5434(3) 0.08754(15) 0.0246(5) Uani d 1 . .
H H1A 0.151(6) 0.589(3) 0.037(2) 0.042(8) Uiso d 1 . .
N N2 0.3448(6) 0.4290(3) 0.26056(15) 0.0257(7) Uani d 0.930(5) A 1
H H2A 0.434112 0.380595 0.308727 0.031 Uiso d 0.930(5) A 1
N N2A 0.455(6) 0.4000(8) 0.236(3) 0.0257(7) Uani d 0.070(5) A 2
H H2AA 0.529600 0.386739 0.290485 0.031 Uiso d 0.070(5) A 2
C C1 0.4714(5) 0.5695(3) 0.21646(17) 0.0253(6) Uani d 1 . .
C C2 0.6484(6) 0.6542(3) 0.25833(18) 0.0277(6) Uani d 1 . .
H H2 0.707(6) 0.607(3) 0.3173(19) 0.029(7) Uiso d 1 . .
C C3 0.7476(6) 0.8000(3) 0.21482(19) 0.0300(6) Uani d 1 . .
H H3 0.867(6) 0.855(3) 0.2458(19) 0.032(7) Uiso d 1 . .
C C4 0.6712(6) 0.8619(3) 0.12873(19) 0.0297(6) Uani d 1 . .
H H4 0.743(6) 0.962(3) 0.1001(18) 0.033(7) Uiso d 1 . .
C C5 0.4964(6) 0.7775(3) 0.08525(19) 0.0280(6) Uani d 1 . .
H H5 0.445(6) 0.816(3) 0.026(2) 0.036(8) Uiso d 1 . .
C C6 0.3965(5) 0.6312(3) 0.12848(17) 0.0234(6) Uani d 1 . .
C C7 0.1471(5) 0.3917(3) 0.11900(16) 0.0245(6) Uani d 1 . .
C C8 0.3030(7) 0.3082(3) 0.19800(18) 0.0240(7) Uani d 0.930(5) A 1
H H8 0.492195 0.263176 0.169224 0.029 Uiso calc 0.930(5) A 1
C C9 0.1434(5) 0.1686(3) 0.25015(17) 0.0257(6) Uani d 0.930(5) A 1
H H9A -0.049192 0.211036 0.274807 0.031 Uiso calc 0.930(5) A 1
H H9B 0.125712 0.088460 0.205156 0.031 Uiso calc 0.930(5) A 1
C C8A 0.181(6) 0.3479(12) 0.224(3) 0.0240(7) Uani d 0.070(5) A 2
H H8A 0.031427 0.412289 0.262872 0.029 Uiso calc 0.070(5) A 2
C C9A 0.1434(5) 0.1686(3) 0.25015(17) 0.0257(6) Uani d 0.070(5) A 2
H H9A1 -0.061579 0.155281 0.264919 0.031 Uiso calc 0.070(5) A 2
H H9A2 0.213338 0.110327 0.193641 0.031 Uiso calc 0.070(5) A 2
C C10 0.2804(5) 0.0826(3) 0.33062(17) 0.0245(6) Uani d 1 . .
C C11 0.2761(6) -0.1435(3) 0.44557(18) 0.0275(6) Uani d 1 . .
H H11A 0.480(6) -0.166(3) 0.4238(17) 0.028(7) Uiso d 1 . .
H H11B 0.251(5) -0.072(3) 0.4957(17) 0.021(6) Uiso d 1 . .
C C12 0.1264(7) -0.2975(4) 0.4700(2) 0.0343(7) Uani d 1 . .
H H12A 0.205(6) -0.360(3) 0.523(2) 0.042(8) Uiso d 1 . .
H H12B 0.153(6) -0.359(3) 0.416(2) 0.041(8) Uiso d 1 . .
H H12C -0.079(7) -0.271(3) 0.491(2) 0.048(9) Uiso d 1 . .

loop_
_atom_site_aniso_label
_atom_site_aniso_U_11
_atom_site_aniso_U_22
_atom_site_aniso_U_33
_atom_site_aniso_U_12
_atom_site_aniso_U_13
_atom_site_aniso_U_23
O1 0.0317(10) 0.0317(11) 0.0274(10) -0.0096(8) -0.0131(8) 0.0007(7)
O2 0.0261(12) 0.0338(12) 0.0317(12) -0.0077(10) -0.0134(10) 0.0021(9)
O2A 0.0261(12) 0.0338(12) 0.0317(12) -0.0077(10) -0.0134(10) 0.0021(9)
O3 0.0274(10) 0.0273(10) 0.0264(9) -0.0055(8) -0.0115(7) 0.0038(7)
N1 0.0268(12) 0.0270(12) 0.0218(11) -0.0045(9) -0.0103(9) 0.0010(9)
N2 0.0304(16) 0.0263(12) 0.0222(13) -0.0056(11) -0.0102(10) 0.0010(9)
N2A 0.0304(16) 0.0263(12) 0.0222(13) -0.0056(11) -0.0102(10) 0.0010(9)
C1 0.0261(13) 0.0239(14) 0.0269(13) -0.0022(10) -0.0076(10) -0.0019(10)
C2 0.0296(14) 0.0290(15) 0.0275(13) -0.0040(11) -0.0112(11) -0.0040(11)
C3 0.0277(14) 0.0302(15) 0.0356(15) -0.0040(11) -0.0102(11) -0.0096(11)
C4 0.0299(14) 0.0237(14) 0.0360(15) -0.0065(11) -0.0049(11) -0.0011(11)
C5 0.0293(14) 0.0283(15) 0.0273(13) -0.0037(11) -0.0081(11) 0.0005(11)
C6 0.0207(13) 0.0240(13) 0.0268(13) -0.0026(10) -0.0063(10) -0.0033(10)
C7 0.0234(13) 0.0286(14) 0.0228(12) -0.0043(10) -0.0064(10) -0.0020(10)
C8 0.0243(16) 0.0261(15) 0.0237(14) -0.0057(12) -0.0087(11) -0.0018(11)
C9 0.0259(13) 0.0265(14) 0.0266(13) -0.0056(11) -0.0103(10) 0.0008(10)
C8A 0.0243(16) 0.0261(15) 0.0237(14) -0.0057(12) -0.0087(11) -0.0018(11)
C9A 0.0259(13) 0.0265(14) 0.0266(13) -0.0056(11) -0.0103(10) 0.0008(10)
C10 0.0232(13) 0.0264(14) 0.0249(12) -0.0031(10) -0.0056(10) -0.0028(10)
C11 0.0284(15) 0.0296(15) 0.0259(13) -0.0018(11) -0.0121(11) 0.0016(11)
C12 0.0349(17) 0.0338(17) 0.0353(16) -0.0065(13) -0.0124(13) 0.0051(13)

loop_
_atom_type_symbol
_atom_type_description
_atom_type_scat_dispersion_real
_atom_type_scat_dispersion_imag
_atom_type_scat_source
C C 0.0033 0.0016 'International Tables Vol C Tables 4.2.6.8 and 6.1.1.4'
H H 0.0000 0.0000 'International Tables Vol C Tables 4.2.6.8 and 6.1.1.4'
N N 0.0061 0.0033 'International Tables Vol C Tables 4.2.6.8 and 6.1.1.4'
O O 0.0106 0.0060 'International Tables Vol C Tables 4.2.6.8 and 6.1.1.4'

loop_
_geom_angle_atom_site_label_1
_geom_angle_atom_site_label_2
_geom_angle_atom_site_label_3
_geom_angle
C10 O3 C11 115.31(18)
C7 N1 C6 124.1(2)
C7 N1 H1A 117.8(19)
C6 N1 H1A 118.0(19)
C1 N2 C8 115.6(2)
C1 N2 H2A 112.6
C8 N2 H2A 110.1
C1 N2A C8A 112.4(11)
C1 N2A H2AA 98.5
C8A N2A H2AA 125.0
C2 C1 C6 119.3(2)
C2 C1 N2 123.2(2)
C6 C1 N2 117.3(2)
C2 C1 N2A 121.8(13)
C6 C1 N2A 113.8(15)
C1 C2 C3 120.6(2)
C1 C2 H2 118.3(15)
C3 C2 H2 121.0(15)
C4 C3 C2 120.1(2)
C4 C3 H3 121.5(16)
C2 C3 H3 118.4(16)
C3 C4 C5 120.0(2)
C3 C4 H4 118.4(17)
C5 C4 H4 121.5(16)
C4 C5 C6 120.1(2)
C4 C5 H5 121.4(17)
C6 C5 H5 118.4(17)
C5 C6 C1 119.8(2)
C5 C6 N1 121.9(2)
C1 C6 N1 118.3(2)
O1 C7 N1 123.1(2)
O1 C7 C8 121.0(2)
N1 C7 C8 115.7(2)
O1 C7 C8A 119.4(6)
N1 C7 C8A 112.8(5)
N2 C8 C9 111.9(2)
N2 C8 C7 109.1(2)
C9 C8 C7 110.6(2)
N2 C8 H8 108.4
C9 C8 H8 108.4
C7 C8 H8 108.4
C10 C9 C8 113.8(2)
C10 C9 H9A 108.8
C8 C9 H9A 108.8
C10 C9 H9B 108.8
C8 C9 H9B 108.8
H9A C9 H9B 107.7
N2A C8A C9A 114.8(11)
N2A C8A C7 107(3)
C9A C8A C7 110(2)
N2A C8A H8A 108.4
C9A C8A H8A 108.4
C7 C8A H8A 108.4
C10 C9A C8A 119.1(12)
C10 C9A H9A1 107.5
C8A C9A H9A1 107.5
C10 C9A H9A2 107.5
C8A C9A H9A2 107.5
H9A1 C9A H9A2 107.0
O2 C10 O3 123.0(2)
O2A C10 O3 119.3(15)
O2A C10 C9A 118.3(15)
O3 C10 C9A 111.9(2)
O2 C10 C9 125.1(2)
O3 C10 C9 111.9(2)
O3 C11 C12 107.2(2)
O3 C11 H11A 106.5(14)
C12 C11 H11A 111.7(14)
O3 C11 H11B 106.9(15)
C12 C11 H11B 114.0(14)
H11A C11 H11B 110(2)
C11 C12 H12A 108.3(17)
C11 C12 H12B 109.2(17)
H12A C12 H12B 111(2)
C11 C12 H12C 110.0(16)
H12A C12 H12C 107(2)
H12B C12 H12C 111(3)

loop_
_geom_bond_atom_site_label_1
_geom_bond_atom_site_label_2
_geom_bond_distance
O1 C7 1.240(3)
O2 C10 1.221(3)
O2A C10 1.221(5)
O3 C10 1.335(3)
O3 C11 1.463(3)
N1 C7 1.339(3)
N1 C6 1.405(3)
N1 H1A 0.87(3)
N2 C1 1.405(3)
N2 C8 1.457(3)
N2 H2A 0.9101
N2A C1 1.405(5)
N2A C8A 1.457(5)
N2A H2AA 0.900
C1 C2 1.385(3)
C1 C6 1.403(3)
C2 C3 1.387(4)
C2 H2 0.97(3)
C3 C4 1.382(4)
C3 H3 0.95(3)
C4 C5 1.389(4)
C4 H4 0.95(3)
C5 C6 1.391(3)
C5 H5 0.94(3)
C7 C8 1.529(4)
C7 C8A 1.54(4)
C8 C9 1.511(3)
C8 H8 1.0000
C9 C10 1.503(3)
C9 H9A 0.9900
C9 H9B 0.9900
C8A C9A 1.511(5)
C8A H8A 1.0000
C9A C10 1.503(3)
C9A H9A1 0.9900
C9A H9A2 0.9900
C11 C12 1.499(4)
C11 H11A 0.99(3)
C11 H11B 0.97(2)
C12 H12A 0.98(3)
C12 H12B 0.96(3)
C12 H12C 1.00(3)

loop_
_geom_hbond_atom_site_label_D
_geom_hbond_atom_site_label_H
_geom_hbond_atom_site_label_A
_geom_hbond_site_symmetry_A
_geom_hbond_distance_DH
_geom_hbond_distance_HA
_geom_hbond_distance_DA
_geom_hbond_angle_DHA
_geom_hbond_publ_flag
N1 H1A O1 2_565 0.87(3) 1.99(4) 2.866(3) 177(3) yes
N2 H2A O2 . 0.91 2.14 2.816(3) 130 yes
C3 H3 O3 1_665 0.95(3) 2.59(3) 3.508(3) 165(2) yes
C8 H8 O1 1_655 1.00 2.55 3.443(4) 148 yes
C9 H9A O2 1_455 0.99 2.52 3.367(4) 144 yes
C11 H11B O2 2_656 0.97(2) 2.58(3) 3.199(3) 121.9(18) yes

loop_
_geom_torsion_atom_site_label_1
_geom_torsion_atom_site_label_2
_geom_torsion_atom_site_label_3
_geom_torsion_atom_site_label_4
_geom_torsion
C8 N2 C1 C2 -147.1(3)
C8 N2 C1 C6 37.4(4)
C8A N2A C1 C2 153(3)
C8A N2A C1 C6 -53(3)
C6 C1 C2 C3 1.1(4)
N2 C1 C2 C3 -174.4(2)
N2A C1 C2 C3 154.5(17)
C1 C2 C3 C4 -0.3(4)
C2 C3 C4 C5 -0.5(4)
C3 C4 C5 C6 0.4(4)
C4 C5 C6 C1 0.4(4)
C4 C5 C6 N1 179.1(2)
C2 C1 C6 C5 -1.1(4)
N2 C1 C6 C5 174.6(2)
N2A C1 C6 C5 -156.6(13)
C2 C1 C6 N1 -179.8(2)
N2 C1 C6 N1 -4.1(3)
N2A C1 C6 N1 24.7(14)
C7 N1 C6 C5 169.9(2)
C7 N1 C6 C1 -11.4(4)
C6 N1 C7 O1 178.5(2)
C6 N1 C7 C8 -6.4(3)
C6 N1 C7 C8A 23.1(14)
C1 N2 C8 C9 -175.0(2)
C1 N2 C8 C7 -52.3(4)
O1 C7 C8 N2 -148.2(2)
N1 C7 C8 N2 36.6(3)
O1 C7 C8 C9 -24.7(3)
N1 C7 C8 C9 160.1(2)
N2 C8 C9 C10 -56.8(3)
C7 C8 C9 C10 -178.6(2)
C1 N2A C8A C9A -176(2)
C1 N2A C8A C7 62(3)
O1 C7 C8A N2A 157.1(11)
N1 C7 C8A N2A -46.4(19)
O1 C7 C8A C9A 32(2)
N1 C7 C8A C9A -171.4(12)
N2A C8A C9A C10 34(4)
C7 C8A C9A C10 154.6(10)
C11 O3 C10 O2 1.4(4)
C11 O3 C10 O2A -35(2)
C11 O3 C10 C9A -179.2(2)
C11 O3 C10 C9 -179.2(2)
C8A C9A C10 O2A 14(2)
C8A C9A C10 O3 159.0(17)
C8 C9 C10 O2 8.6(4)
C8 C9 C10 O3 -170.8(2)
C10 O3 C11 C12 -175.7(2)

_cod_database_fobs_code 1549351
